data_7044699
loop_
_publ_author_name
'Jia, Mingjun'
'Song, Xiaojing'
'Yan, Yan'
'Wang, Yanning'
'Hu, Dianwen'
'Xiao, Lina'
'Yu, Jie-hui'
'Zhang, Wenxiang'

_publ_section_title
;
 Hybrid compounds assembled from copper-triazole complex and
 polyoxometalate acid as advanced catalysts for olefins oxidation with
 oxygen
;
_journal_name_full 'Dalton Transactions'
_journal_paper_doi 10.1039/C7DT03198J
_journal_year 2017
_chemical_formula_sum 'C8 H16 Cu4 Mo12 N16 O40 P'
_chemical_formula_weight 2412.78
_space_group_crystal_system monoclinic
_space_group_IT_number 14
_space_group_name_Hall '-P 2ybc'
_space_group_name_H-M_alt 'P 1 21/c 1'
_symmetry_space_group_name_Hall '-P 2ybc'
_symmetry_space_group_name_H-M 'P 1 21/c 1'
_atom_sites_solution_hydrogens geom
_audit_creation_method SHELXL-2014/7
_audit_update_record
;
2017-11-05 deposited with the CCDC.
2017-11-07 downloaded from the CCDC.
;
_cell_angle_alpha 90
_cell_angle_beta 95.5110(10)
_cell_angle_gamma 90
_cell_formula_units_Z 4
_cell_length_a 18.8049(14)
_cell_length_b 13.7184(10)
_cell_length_c 17.7762(13)
_cell_measurement_reflns_used 7194
_cell_measurement_temperature 296(2)
_cell_measurement_theta_max 28.1864
_cell_measurement_theta_min 2.1761
_cell_volume 4564.6(6)
_computing_cell_refinement 'Bruker SMAR'
_computing_data_collection 'Bruker SMAR'
_computing_data_reduction 'Bruker SMAR'
_computing_structure_refinement 'SHELXL-2014/7 (Sheldrick, 2014)'
_diffrn_ambient_temperature 296(2)
_diffrn_detector_area_resol_mean 9.00cm
_diffrn_measured_fraction_theta_full 0.999
_diffrn_measured_fraction_theta_max 0.997
_diffrn_measurement_device_type 'CCD area detector'
_diffrn_measurement_method 'phi and omega scans'
_diffrn_radiation_type MoK\a
_diffrn_radiation_wavelength 0.71073
_diffrn_reflns_av_R_equivalents 0.0499
_diffrn_reflns_av_unetI/netI 0.0598
_diffrn_reflns_Laue_measured_fraction_full 0.999
_diffrn_reflns_Laue_measured_fraction_max 0.997
_diffrn_reflns_limit_h_max 21
_diffrn_reflns_limit_h_min -25
_diffrn_reflns_limit_k_max 18
_diffrn_reflns_limit_k_min -17
_diffrn_reflns_limit_l_max 23
_diffrn_reflns_limit_l_min -23
_diffrn_reflns_number 32375
_diffrn_reflns_point_group_measured_fraction_full 0.999
_diffrn_reflns_point_group_measured_fraction_max 0.997
_diffrn_reflns_theta_full 25.242
_diffrn_reflns_theta_max 28.336
_diffrn_reflns_theta_min 1.088
_exptl_absorpt_coefficient_mu 5.157
_exptl_absorpt_correction_T_max 0.567
_exptl_absorpt_correction_T_min 0.517
_exptl_absorpt_correction_type empirical
_exptl_absorpt_process_details SADABS
_exptl_crystal_colour black
_exptl_crystal_density_diffrn 3.511
_exptl_crystal_description block
_exptl_crystal_F_000 4524
_exptl_crystal_size_max 0.13
_exptl_crystal_size_mid 0.12
_exptl_crystal_size_min 0.11
_refine_diff_density_max 1.070
_refine_diff_density_min -1.331
_refine_diff_density_rms 0.165
_refine_ls_extinction_method none
_refine_ls_goodness_of_fit_ref 1.002
_refine_ls_hydrogen_treatment constr
_refine_ls_matrix_type full
_refine_ls_number_parameters 730
_refine_ls_number_reflns 11347
_refine_ls_number_restraints 0
_refine_ls_restrained_S_all 1.002
_refine_ls_R_factor_all 0.0597
_refine_ls_R_factor_gt 0.0328
_refine_ls_shift/su_max 0.001
_refine_ls_shift/su_mean 0.000
_refine_ls_structure_factor_coef Fsqd
_refine_ls_weighting_details 'w=1/[\s^2^(Fo^2^)+(0.0090P)^2^] where P=(Fo^2^+2Fc^2^)/3'
_refine_ls_weighting_scheme calc
_refine_ls_wR_factor_gt 0.0574
_refine_ls_wR_factor_ref 0.0627
_reflns_Friedel_coverage 0.000
_reflns_number_gt 7517
_reflns_number_total 11347
_reflns_threshold_expression 'I > 2\s(I)'
_cod_data_source_file c7dt03198j2.cif
_cod_data_source_block 1-2
_cod_database_code 7044699
_shelx_shelxl_version_number 2014/7
_shelx_space_group_comment
;
The symmetry employed for this shelxl refinement is uniquely defined
by the following loop, which should always be used as a source of
symmetry information in preference to the above space-group names.
They are only intended as comments.
;

loop_
_space_group_symop_operation_xyz
'x, y, z'
'-x, y+1/2, -z+1/2'
'-x, -y, -z'
'x, -y-1/2, z-1/2'

loop_
_atom_site_label
_atom_site_type_symbol
_atom_site_fract_x
_atom_site_fract_y
_atom_site_fract_z
_atom_site_U_iso_or_equiv
_atom_site_adp_type
_atom_site_occupancy
_atom_site_site_symmetry_order
_atom_site_calc_flag
_atom_site_refinement_flags_posn
_atom_site_refinement_flags_adp
Mo1 Mo 0.07704(2) 0.42807(4) 0.17132(3) 0.02598(12) Uani 1 1 d . .
Mo2 Mo 0.21708(2) 0.27061(3) 0.15498(3) 0.01974(11) Uani 1 1 d . .
Mo3 Mo 0.29254(3) 0.50290(4) 0.45205(3) 0.02388(11) Uani 1 1 d . .
Mo4 Mo 0.20566(3) 0.48201(4) 0.05215(3) 0.02326(11) Uani 1 1 d . .
Mo5 Mo 0.27928(2) 0.73043(3) 0.33861(3) 0.02035(11) Uani 1 1 d . .
Mo6 Mo 0.24754(2) 0.28545(4) 0.36366(3) 0.02035(11) Uani 1 1 d . .
Mo7 Mo 0.11182(2) 0.67374(4) 0.25475(3) 0.01927(10) Uani 1 1 d . .
Mo8 Mo 0.42883(2) 0.56109(4) 0.32275(3) 0.02429(12) Uani 1 1 d . .
Mo9 Mo 0.39616(2) 0.33238(3) 0.24556(2) 0.01819(10) Uani 1 1 d . .
Mo10 Mo 0.11919(2) 0.45898(4) 0.37995(3) 0.02424(12) Uani 1 1 d . .
Mo11 Mo 0.39106(2) 0.53331(4) 0.12958(3) 0.02194(11) Uani 1 1 d . .
Mo12 Mo 0.25079(2) 0.71636(4) 0.14523(3) 0.01989(11) Uani 1 1 d . .
Cu1 Cu 0.03540(4) 0.34071(6) -0.37096(4) 0.03097(18) Uani 1 1 d . .
Cu2 Cu 0.06114(4) 0.13828(6) -0.65413(4) 0.0360(2) Uani 1 1 d . .
Cu3 Cu 0.54394(4) 0.34719(6) 0.13025(4) 0.02984(18) Uani 1 1 d . .
Cu4 Cu 0.56999(4) 0.37436(6) 0.35105(4) 0.02999(18) Uani 1 1 d . .
P1 P 0.25140(7) 0.49757(11) 0.25066(8) 0.0136(2) Uani 1 1 d . .
N1 N 0.0823(2) 0.4381(3) -0.3071(2) 0.0222(10) Uani 1 1 d . .
N2 N 0.1018(2) 0.4339(4) -0.2296(2) 0.0263(11) Uani 1 1 d . .
N3 N 0.1581(2) 0.5561(4) -0.2760(3) 0.0311(12) Uani 1 1 d . .
N4 N 0.1133(3) 0.5443(4) -0.4043(3) 0.0388(13) Uani 1 1 d . .
H4A H 0.0865 0.5150 -0.4392 0.047 Uiso 1 1 calc R U
H4B H 0.1380 0.5941 -0.4153 0.047 Uiso 1 1 calc R U
N5 N 0.0256(2) 0.1891(4) -0.5668(2) 0.0295(12) Uani 1 1 d . .
N6 N -0.0450(2) 0.1819(4) -0.5539(3) 0.0324(12) Uani 1 1 d . .
N7 N 0.0064(2) 0.2705(3) -0.4608(2) 0.0229(10) Uani 1 1 d . .
N8 N -0.1191(3) 0.2437(5) -0.4659(3) 0.063(2) Uani 1 1 d . .
H8A H -0.1563 0.2174 -0.4894 0.075 Uiso 1 1 calc R U
H8B H -0.1229 0.2772 -0.4256 0.075 Uiso 1 1 calc R U
N9 N 0.5370(2) 0.1877(4) -0.0633(3) 0.0297(12) Uani 1 1 d . .
N10 N 0.4645(2) 0.1895(4) -0.0526(2) 0.0275(11) Uani 1 1 d . .
N11 N 0.5207(2) 0.2724(3) 0.0412(2) 0.0215(10) Uani 1 1 d . .
N12 N 0.3937(2) 0.2596(4) 0.0341(3) 0.0381(14) Uani 1 1 d . .
H12A H 0.3554 0.2379 0.0094 0.046 Uiso 1 1 calc R U
H12B H 0.3911 0.2932 0.0745 0.046 Uiso 1 1 calc R U
N13 N 0.5911(2) 0.4424(3) 0.1952(2) 0.0221(10) Uani 1 1 d . .
N14 N 0.6095(2) 0.4469(3) 0.2738(2) 0.0238(11) Uani 1 1 d . .
N15 N 0.6617(3) 0.5681(4) 0.2214(3) 0.0356(13) Uani 1 1 d . .
N16 N 0.6180(3) 0.5434(4) 0.0932(3) 0.0424(15) Uani 1 1 d . .
H16A H 0.5921 0.5098 0.0601 0.051 Uiso 1 1 calc R U
H16B H 0.6408 0.5937 0.0794 0.051 Uiso 1 1 calc R U
C1 C 0.1163(3) 0.5123(4) -0.3330(3) 0.0253(13) Uani 1 1 d . .
C2 C 0.1454(3) 0.5045(5) -0.2133(3) 0.0360(16) Uani 1 1 d . .
H2B H 0.1658 0.5187 -0.1647 0.043 Uiso 1 1 calc R U
C3 C 0.0540(3) 0.2412(4) -0.5093(3) 0.0246(13) Uani 1 1 d . .
H3B H 0.1023 0.2566 -0.5025 0.030 Uiso 1 1 calc R U
C4 C -0.0565(3) 0.2328(5) -0.4915(3) 0.0310(15) Uani 1 1 d . .
C5 C 0.5675(3) 0.2370(4) -0.0058(3) 0.0267(13) Uani 1 1 d . .
H5A H 0.6166 0.2468 0.0022 0.032 Uiso 1 1 calc R U
C6 C 0.4560(3) 0.2414(4) 0.0100(3) 0.0233(12) Uani 1 1 d . .
C7 C 0.6508(3) 0.5212(5) 0.2862(3) 0.0349(15) Uani 1 1 d . .
H7A H 0.6707 0.5403 0.3339 0.042 Uiso 1 1 calc R U
C8 C 0.6229(3) 0.5173(4) 0.1662(3) 0.0248(13) Uani 1 1 d . .
O1 O 0.45386(18) 0.2400(3) 0.2434(2) 0.0309(10) Uani 1 1 d . .
O2 O 0.1948(2) 0.4943(3) -0.0415(2) 0.0348(10) Uani 1 1 d . .
O3 O 0.27222(18) 0.6337(3) 0.41180(19) 0.0260(9) Uani 1 1 d . .
O4 O 0.08070(19) 0.5679(3) 0.19330(19) 0.0259(9) Uani 1 1 d . .
O5 O 0.29317(18) 0.3649(3) 0.4473(2) 0.0280(9) Uani 1 1 d . .
O6 O -0.00965(18) 0.4112(3) 0.1462(2) 0.0317(10) Uani 1 1 d . .
O7 O 0.15963(18) 0.3247(3) 0.3910(2) 0.0276(9) Uani 1 1 d . .
O8 O 0.24980(19) 0.8068(3) 0.0823(2) 0.0324(10) Uani 1 1 d . .
O9 O 0.08447(19) 0.4127(3) 0.27879(19) 0.0271(9) Uani 1 1 d . .
O10 O 0.31519(17) 0.2864(3) 0.17855(18) 0.0238(9) Uani 1 1 d . .
O11 O 0.45203(18) 0.4212(3) 0.30724(19) 0.0238(9) Uani 1 1 d . .
O12 O 0.37169(17) 0.6729(3) 0.32325(19) 0.0263(9) Uani 1 1 d . .
O13 O 0.33587(18) 0.6539(3) 0.1369(2) 0.0269(9) Uani 1 1 d . .
O14 O 0.25834(19) 0.1744(3) 0.4027(2) 0.0313(9) Uani 1 1 d . .
O15 O 0.03490(19) 0.7335(3) 0.2617(2) 0.0335(10) Uani 1 1 d . .
O16 O 0.20289(18) 0.6123(3) 0.0854(2) 0.0262(9) Uani 1 1 d . .
O17 O 0.19007(18) 0.4957(3) 0.4577(2) 0.0270(9) Uani 1 1 d . .
O18 O 0.11012(19) 0.5829(3) 0.33939(19) 0.0267(9) Uani 1 1 d . .
O19 O 0.3224(2) 0.5218(3) 0.5423(2) 0.0343(10) Uani 1 1 d . .
O20 O 0.50529(18) 0.5939(3) 0.3699(2) 0.0291(9) Uani 1 1 d . .
O21 O 0.42148(18) 0.4040(3) 0.15712(19) 0.0239(8) Uani 1 1 d . .
O22 O 0.30280(19) 0.8284(3) 0.3912(2) 0.0308(9) Uani 1 1 d . .
O23 O 0.37602(18) 0.5111(3) 0.4024(2) 0.0281(9) Uani 1 1 d . .
O24 O 0.10884(18) 0.4651(3) 0.0750(2) 0.0260(9) Uani 1 1 d . .
O25 O 0.23239(17) 0.6057(3) 0.24847(18) 0.0201(8) Uani 1 1 d . .
O26 O 0.04838(19) 0.4495(3) 0.4300(2) 0.0331(10) Uani 1 1 d . .
O27 O 0.21367(18) 0.3398(3) 0.06438(19) 0.0272(9) Uani 1 1 d . .
O28 O 0.20771(17) 0.4434(2) 0.18695(18) 0.0195(8) Uani 1 1 d . .
O29 O 0.21158(19) 0.1553(3) 0.1253(2) 0.0315(9) Uani 1 1 d . .
O30 O 0.44408(19) 0.5580(3) 0.06157(19) 0.0287(9) Uani 1 1 d . .
O31 O 0.21568(17) 0.2544(3) 0.26519(19) 0.0272(9) Uani 1 1 d . .
O32 O 0.28008(18) 0.7819(3) 0.23581(19) 0.0263(9) Uani 1 1 d . .
O33 O 0.11542(17) 0.3020(3) 0.15889(19) 0.0256(9) Uani 1 1 d . .
O34 O 0.30730(18) 0.4860(3) 0.07406(19) 0.0261(9) Uani 1 1 d . .
O35 O 0.44874(18) 0.5799(3) 0.21993(19) 0.0250(9) Uani 1 1 d . .
O36 O 0.33132(17) 0.4861(2) 0.24104(18) 0.0190(8) Uani 1 1 d . .
O37 O 0.23542(17) 0.4545(3) 0.32692(19) 0.0210(8) Uani 1 1 d . .
O38 O 0.17834(17) 0.7470(3) 0.32349(18) 0.0225(8) Uani 1 1 d . .
O39 O 0.34190(18) 0.2979(3) 0.32430(19) 0.0263(9) Uani 1 1 d . .
O40 O 0.15142(18) 0.7372(3) 0.17557(19) 0.0261(9) Uani 1 1 d . .

loop_
_atom_site_aniso_label
_atom_site_aniso_U_11
_atom_site_aniso_U_22
_atom_site_aniso_U_33
_atom_site_aniso_U_23
_atom_site_aniso_U_13
_atom_site_aniso_U_12
Mo1 0.0162(3) 0.0267(3) 0.0347(3) -0.0070(2) 0.0009(2) -0.0019(2)
Mo2 0.0180(2) 0.0202(3) 0.0210(3) -0.0027(2) 0.00158(18) -0.00014(19)
Mo3 0.0267(3) 0.0303(3) 0.0144(2) -0.0013(2) 0.00069(19) 0.0046(2)
Mo4 0.0270(3) 0.0287(3) 0.0135(2) -0.0021(2) -0.00087(19) 0.0027(2)
Mo5 0.0192(2) 0.0212(3) 0.0205(3) -0.0038(2) 0.00129(19) 0.0004(2)
Mo6 0.0204(2) 0.0204(3) 0.0210(3) 0.0039(2) 0.00539(19) 0.00246(19)
Mo7 0.0173(2) 0.0210(3) 0.0198(2) -0.0019(2) 0.00340(18) 0.00253(19)
Mo8 0.0169(2) 0.0282(3) 0.0271(3) -0.0063(2) -0.0011(2) -0.0003(2)
Mo9 0.0164(2) 0.0209(3) 0.0176(2) -0.00029(19) 0.00382(18) 0.00297(19)
Mo10 0.0221(3) 0.0278(3) 0.0247(3) 0.0033(2) 0.0116(2) 0.0028(2)
Mo11 0.0205(3) 0.0267(3) 0.0200(3) 0.0015(2) 0.00884(19) 0.0007(2)
Mo12 0.0208(2) 0.0194(3) 0.0200(2) 0.00286(19) 0.00515(18) 0.00146(19)
Cu1 0.0310(4) 0.0373(5) 0.0245(4) -0.0102(3) 0.0019(3) -0.0052(3)
Cu2 0.0349(4) 0.0503(6) 0.0239(4) -0.0112(4) 0.0095(3) 0.0032(4)
Cu3 0.0338(4) 0.0349(5) 0.0204(4) -0.0071(3) 0.0008(3) -0.0099(3)
Cu4 0.0294(4) 0.0387(5) 0.0228(4) 0.0079(3) 0.0078(3) -0.0007(3)
P1 0.0123(6) 0.0164(6) 0.0122(6) 0.0001(5) 0.0024(4) 0.0001(5)
N1 0.025(3) 0.025(3) 0.017(2) -0.0013(19) 0.0038(18) -0.003(2)
N2 0.030(3) 0.036(3) 0.014(2) -0.002(2) 0.0031(19) -0.005(2)
N3 0.040(3) 0.030(3) 0.023(3) -0.001(2) 0.002(2) -0.016(2)
N4 0.049(3) 0.048(4) 0.020(3) 0.009(2) 0.007(2) -0.008(3)
N5 0.025(3) 0.045(3) 0.019(3) -0.008(2) 0.007(2) -0.001(2)
N6 0.022(3) 0.053(4) 0.023(3) -0.008(2) 0.006(2) -0.010(2)
N7 0.023(3) 0.028(3) 0.017(2) 0.000(2) 0.0049(18) 0.002(2)
N8 0.019(3) 0.135(6) 0.033(3) -0.038(4) 0.001(2) 0.004(3)
N9 0.022(3) 0.038(3) 0.029(3) -0.006(2) 0.002(2) 0.001(2)
N10 0.020(3) 0.046(3) 0.017(2) -0.013(2) 0.0040(19) -0.001(2)
N11 0.024(2) 0.023(3) 0.018(2) -0.0016(19) 0.0018(18) -0.001(2)
N12 0.023(3) 0.068(4) 0.024(3) -0.021(3) 0.002(2) -0.002(3)
N13 0.020(2) 0.030(3) 0.017(2) 0.000(2) 0.0023(18) -0.002(2)
N14 0.022(2) 0.034(3) 0.016(2) 0.000(2) 0.0006(18) 0.000(2)
N15 0.053(3) 0.038(3) 0.017(3) -0.002(2) 0.003(2) -0.014(3)
N16 0.050(3) 0.058(4) 0.018(3) 0.009(3) -0.004(2) -0.022(3)
C1 0.028(3) 0.027(3) 0.021(3) 0.001(2) 0.004(2) 0.004(3)
C2 0.047(4) 0.042(4) 0.018(3) -0.002(3) -0.003(3) -0.010(3)
C3 0.020(3) 0.037(4) 0.017(3) 0.000(2) 0.003(2) -0.002(2)
C4 0.024(3) 0.049(4) 0.019(3) -0.003(3) -0.001(2) 0.000(3)
C5 0.029(3) 0.034(4) 0.017(3) -0.001(2) 0.003(2) -0.004(3)
C6 0.027(3) 0.028(3) 0.015(3) -0.001(2) 0.002(2) 0.000(2)
C7 0.046(4) 0.039(4) 0.019(3) -0.005(3) 0.000(3) -0.019(3)
C8 0.025(3) 0.031(4) 0.018(3) 0.001(2) 0.001(2) -0.003(3)
O1 0.024(2) 0.036(3) 0.033(2) -0.0035(19) 0.0029(17) 0.0092(18)
O2 0.046(3) 0.043(3) 0.014(2) -0.0006(18) -0.0019(17) 0.013(2)
O3 0.025(2) 0.031(2) 0.023(2) 0.0015(17) 0.0089(16) 0.0045(17)
O4 0.032(2) 0.025(2) 0.021(2) 0.0008(16) 0.0013(16) -0.0025(17)
O5 0.025(2) 0.032(2) 0.028(2) 0.0016(17) 0.0032(16) 0.0039(17)
O6 0.019(2) 0.032(3) 0.043(3) -0.0031(19) -0.0028(17) -0.0008(17)
O7 0.028(2) 0.024(2) 0.033(2) 0.0004(17) 0.0101(17) 0.0034(17)
O8 0.037(2) 0.035(3) 0.025(2) 0.0116(18) 0.0056(17) -0.0028(19)
O9 0.034(2) 0.026(2) 0.022(2) 0.0015(16) 0.0049(17) 0.0016(17)
O10 0.021(2) 0.034(2) 0.0171(19) 0.0013(16) 0.0037(15) -0.0012(16)
O11 0.023(2) 0.028(2) 0.021(2) 0.0001(16) 0.0005(15) 0.0008(16)
O12 0.018(2) 0.037(3) 0.024(2) 0.0049(18) 0.0047(15) 0.0046(17)
O13 0.022(2) 0.031(2) 0.028(2) -0.0047(18) 0.0067(16) 0.0007(17)
O14 0.034(2) 0.026(2) 0.036(2) 0.0124(18) 0.0146(18) 0.0038(18)
O15 0.024(2) 0.043(3) 0.034(2) -0.008(2) 0.0046(17) 0.0115(19)
O16 0.024(2) 0.023(2) 0.030(2) -0.0018(17) -0.0015(16) 0.0038(16)
O17 0.025(2) 0.033(2) 0.023(2) -0.0006(17) 0.0053(16) 0.0049(17)
O18 0.032(2) 0.030(2) 0.018(2) 0.0041(17) 0.0046(16) 0.0007(17)
O19 0.046(3) 0.039(3) 0.017(2) -0.0027(18) -0.0012(18) 0.011(2)
O20 0.018(2) 0.033(2) 0.035(2) -0.0080(18) -0.0022(16) -0.0019(17)
O21 0.028(2) 0.024(2) 0.020(2) -0.0012(16) 0.0045(16) -0.0009(16)
O22 0.033(2) 0.027(2) 0.032(2) -0.0112(18) 0.0055(17) -0.0041(18)
O23 0.024(2) 0.034(2) 0.027(2) 0.0046(18) 0.0050(16) 0.0042(17)
O24 0.025(2) 0.023(2) 0.029(2) 0.0025(17) 0.0006(16) 0.0024(16)
O25 0.0206(19) 0.021(2) 0.0193(19) 0.0008(15) 0.0051(14) 0.0029(15)
O26 0.024(2) 0.039(3) 0.038(2) 0.002(2) 0.0153(18) 0.0028(18)
O27 0.026(2) 0.030(2) 0.026(2) -0.0011(17) 0.0046(16) 0.0014(17)
O28 0.0178(19) 0.022(2) 0.0180(19) -0.0010(15) -0.0009(14) 0.0030(15)
O29 0.032(2) 0.022(2) 0.041(2) -0.0091(18) 0.0074(18) -0.0036(17)
O30 0.028(2) 0.038(3) 0.022(2) 0.0035(18) 0.0107(16) -0.0009(18)
O31 0.020(2) 0.036(2) 0.027(2) 0.0023(18) 0.0045(16) -0.0027(17)
O32 0.027(2) 0.029(2) 0.023(2) -0.0001(17) 0.0045(16) -0.0046(17)
O33 0.0162(19) 0.030(2) 0.030(2) -0.0004(17) 0.0014(15) 0.0029(16)
O34 0.023(2) 0.029(2) 0.026(2) -0.0038(17) 0.0020(16) 0.0014(17)
O35 0.029(2) 0.025(2) 0.022(2) 0.0019(16) 0.0089(16) -0.0051(17)
O36 0.0155(18) 0.024(2) 0.0183(19) 0.0029(15) 0.0057(14) 0.0006(15)
O37 0.022(2) 0.021(2) 0.021(2) 0.0014(16) 0.0068(15) 0.0008(15)
O38 0.0191(19) 0.030(2) 0.0187(19) -0.0011(16) 0.0041(14) 0.0012(16)
O39 0.023(2) 0.034(2) 0.022(2) 0.0050(17) 0.0012(15) -0.0015(17)
O40 0.025(2) 0.031(2) 0.022(2) 0.0041(17) 0.0031(15) 0.0026(17)

loop_
_atom_type_symbol
_atom_type_description
_atom_type_scat_dispersion_real
_atom_type_scat_dispersion_imag
_atom_type_scat_source
C C 0.0033 0.0016 'International Tables Vol C Tables 4.2.6.8 and 6.1.1.4'
H H 0.0000 0.0000 'International Tables Vol C Tables 4.2.6.8 and 6.1.1.4'
N N 0.0061 0.0033 'International Tables Vol C Tables 4.2.6.8 and 6.1.1.4'
O O 0.0106 0.0060 'International Tables Vol C Tables 4.2.6.8 and 6.1.1.4'
P P 0.1023 0.0942 'International Tables Vol C Tables 4.2.6.8 and 6.1.1.4'
Cu Cu 0.3201 1.2651 'International Tables Vol C Tables 4.2.6.8 and 6.1.1.4'
Mo Mo -1.6832 0.6857 'International Tables Vol C Tables 4.2.6.8 and 6.1.1.4'

loop_
_geom_angle_atom_site_label_1
_geom_angle_atom_site_label_2
_geom_angle_atom_site_label_3
_geom_angle
_geom_angle_site_symmetry_1
_geom_angle_site_symmetry_3
O6 Mo1 O33 102.47(17) . .
O6 Mo1 O9 103.20(17) . .
O33 Mo1 O9 91.35(15) . .
O6 Mo1 O24 100.19(17) . .
O33 Mo1 O24 89.03(15) . .
O9 Mo1 O24 155.94(15) . .
O6 Mo1 O4 101.80(17) . .
O33 Mo1 O4 155.66(14) . .
O9 Mo1 O4 84.90(15) . .
O24 Mo1 O4 84.91(15) . .
O6 Mo1 O28 170.39(16) . .
O33 Mo1 O28 72.74(13) . .
O9 Mo1 O28 85.43(13) . .
O24 Mo1 O28 71.73(13) . .
O4 Mo1 O28 82.98(13) . .
O29 Mo2 O10 102.18(17) . .
O29 Mo2 O27 102.31(18) . .
O10 Mo2 O27 94.95(15) . .
O29 Mo2 O33 100.82(17) . .
O10 Mo2 O33 155.58(15) . .
O27 Mo2 O33 88.07(15) . .
O29 Mo2 O31 101.59(17) . .
O10 Mo2 O31 84.11(14) . .
O27 Mo2 O31 155.72(16) . .
O33 Mo2 O31 83.34(14) . .
O29 Mo2 O28 171.25(15) . .
O10 Mo2 O28 85.83(14) . .
O27 Mo2 O28 73.17(14) . .
O33 Mo2 O28 71.83(13) . .
O31 Mo2 O28 82.58(14) . .
O19 Mo3 O23 102.93(18) . .
O19 Mo3 O5 101.24(17) . .
O23 Mo3 O5 91.70(16) . .
O19 Mo3 O17 101.66(17) . .
O23 Mo3 O17 155.01(15) . .
O5 Mo3 O17 87.83(15) . .
O19 Mo3 O3 104.21(17) . .
O23 Mo3 O3 85.17(15) . .
O5 Mo3 O3 154.41(15) . .
O17 Mo3 O3 84.57(15) . .
O19 Mo3 O37 170.46(17) . .
O23 Mo3 O37 84.46(13) . .
O5 Mo3 O37 72.22(13) . .
O17 Mo3 O37 71.60(13) . .
O3 Mo3 O37 82.20(13) . .
O2 Mo4 O16 102.26(18) . .
O2 Mo4 O34 102.98(17) . .
O16 Mo4 O34 88.08(15) . .
O2 Mo4 O24 101.34(17) . .
O16 Mo4 O24 89.59(15) . .
O34 Mo4 O24 155.51(15) . .
O2 Mo4 O27 102.22(17) . .
O16 Mo4 O27 155.52(15) . .
O34 Mo4 O27 86.63(15) . .
O24 Mo4 O27 85.45(15) . .
O2 Mo4 O28 171.01(17) . .
O16 Mo4 O28 84.09(13) . .
O34 Mo4 O28 83.43(13) . .
O24 Mo4 O28 72.08(13) . .
O27 Mo4 O28 71.56(13) . .
O22 Mo5 O3 102.35(17) . .
O22 Mo5 O38 100.94(16) . .
O3 Mo5 O38 92.65(15) . .
O22 Mo5 O12 102.24(17) . .
O3 Mo5 O12 86.22(15) . .
O38 Mo5 O12 156.49(15) . .
O22 Mo5 O32 101.92(17) . .
O3 Mo5 O32 155.57(16) . .
O38 Mo5 O32 85.55(14) . .
O12 Mo5 O32 85.90(15) . .
O22 Mo5 O25 170.50(15) . .
O3 Mo5 O25 85.08(14) . .
O38 Mo5 O25 72.52(13) . .
O12 Mo5 O25 84.00(13) . .
O32 Mo5 O25 71.11(13) . .
O14 Mo6 O31 101.42(18) . .
O14 Mo6 O7 103.39(17) . .
O31 Mo6 O7 95.72(15) . .
O14 Mo6 O5 99.39(17) . .
O31 Mo6 O5 157.11(16) . .
O7 Mo6 O5 88.64(15) . .
O14 Mo6 O39 98.50(16) . .
O31 Mo6 O39 84.55(14) . .
O7 Mo6 O39 157.58(16) . .
O5 Mo6 O39 83.02(15) . .
O14 Mo6 O37 171.26(16) . .
O31 Mo6 O37 87.23(14) . .
O7 Mo6 O37 74.20(14) . .
O5 Mo6 O37 72.32(13) . .
O39 Mo6 O37 83.43(13) . .
O15 Mo7 O40 103.66(18) . .
O15 Mo7 O4 101.40(17) . .
O40 Mo7 O4 92.68(16) . .
O15 Mo7 O38 102.08(17) . .
O40 Mo7 O38 87.34(15) . .
O4 Mo7 O38 155.82(15) . .
O15 Mo7 O18 100.20(18) . .
O40 Mo7 O18 155.90(15) . .
O4 Mo7 O18 85.84(15) . .
O38 Mo7 O18 84.41(15) . .
O15 Mo7 O25 172.79(16) . .
O40 Mo7 O25 73.00(13) . .
O4 Mo7 O25 85.26(13) . .
O38 Mo7 O25 71.62(13) . .
O18 Mo7 O25 82.91(13) . .
O20 Mo8 O12 104.23(17) . .
O20 Mo8 O35 101.94(17) . .
O12 Mo8 O35 93.37(15) . .
O20 Mo8 O23 101.98(17) . .
O12 Mo8 O23 87.23(15) . .
O35 Mo8 O23 155.15(15) . .
O20 Mo8 O11 98.09(16) . .
O12 Mo8 O11 157.26(14) . .
O35 Mo8 O11 86.14(15) . .
O23 Mo8 O11 83.93(15) . .
O20 Mo8 O36 167.74(16) . .
O12 Mo8 O36 87.10(13) . .
O35 Mo8 O36 72.27(13) . .
O23 Mo8 O36 82.97(13) . .
O11 Mo8 O36 71.07(12) . .
O1 Mo9 O39 103.18(18) . .
O1 Mo9 O11 100.15(16) . .
O39 Mo9 O11 92.38(15) . .
O1 Mo9 O10 102.21(17) . .
O39 Mo9 O10 85.71(14) . .
O11 Mo9 O10 157.40(15) . .
O1 Mo9 O21 98.86(17) . .
O39 Mo9 O21 157.37(15) . .
O11 Mo9 O21 88.72(15) . .
O10 Mo9 O21 84.68(14) . .
O1 Mo9 O36 168.73(16) . .
O39 Mo9 O36 86.34(14) . .
O11 Mo9 O36 73.10(13) . .
O10 Mo9 O36 84.31(13) . .
O21 Mo9 O36 72.36(13) . .
O26 Mo10 O18 103.32(17) . .
O26 Mo10 O17 99.94(17) . .
O18 Mo10 O17 94.13(16) . .
O26 Mo10 O9 104.50(17) . .
O18 Mo10 O9 85.99(15) . .
O17 Mo10 O9 154.86(15) . .
O26 Mo10 O7 100.99(17) . .
O18 Mo10 O7 155.18(15) . .
O17 Mo10 O7 86.51(15) . .
O9 Mo10 O7 83.17(15) . .
O26 Mo10 O37 168.73(16) . .
O18 Mo10 O37 85.75(14) . .
O17 Mo10 O37 72.40(13) . .
O9 Mo10 O37 82.55(13) . .
O7 Mo10 O37 70.77(13) . .
O30 Mo11 O34 102.51(17) . .
O30 Mo11 O21 100.87(17) . .
O34 Mo11 O21 91.65(15) . .
O30 Mo11 O35 101.82(16) . .
O34 Mo11 O35 155.29(15) . .
O21 Mo11 O35 87.96(15) . .
O30 Mo11 O13 103.43(17) . .
O34 Mo11 O13 84.53(15) . .
O21 Mo11 O13 155.66(15) . .
O35 Mo11 O13 85.72(15) . .
O30 Mo11 O36 170.45(15) . .
O34 Mo11 O36 84.72(13) . .
O21 Mo11 O36 72.42(13) . .
O35 Mo11 O36 71.61(13) . .
O13 Mo11 O36 83.28(13) . .
O8 Mo12 O13 104.29(18) . .
O8 Mo12 O32 101.67(17) . .
O13 Mo12 O32 96.13(15) . .
O8 Mo12 O16 101.74(17) . .
O13 Mo12 O16 88.53(15) . .
O32 Mo12 O16 154.17(15) . .
O8 Mo12 O40 97.05(16) . .
O13 Mo12 O40 157.99(16) . .
O32 Mo12 O40 84.59(14) . .
O16 Mo12 O40 81.86(15) . .
O8 Mo12 O25 167.51(16) . .
O13 Mo12 O25 87.58(14) . .
O32 Mo12 O25 72.74(14) . .
O16 Mo12 O25 82.13(13) . .
O40 Mo12 O25 71.57(13) . .
N7 Cu1 N1 158.74(19) . .
N5 Cu2 N2 168.8(2) . 4_565
N11 Cu3 N13 158.57(19) . .
N9 Cu4 N14 173.0(2) 4_566 .
N9 Cu4 O11 90.98(16) 4_566 .
N14 Cu4 O11 92.22(15) . .
O25 P1 O28 110.25(19) . .
O25 P1 O37 109.4(2) . .
O28 P1 O37 109.3(2) . .
O25 P1 O36 109.00(19) . .
O28 P1 O36 109.27(19) . .
O37 P1 O36 109.60(19) . .
C1 N1 N2 106.7(4) . .
C1 N1 Cu1 123.2(4) . .
N2 N1 Cu1 128.4(3) . .
C2 N2 N1 107.2(4) . .
C2 N2 Cu2 121.9(4) . 4_566
N1 N2 Cu2 129.7(3) . 4_566
C1 N3 C2 104.3(5) . .
C3 N5 N6 103.7(4) . .
C3 N5 Cu2 133.7(4) . .
N6 N5 Cu2 122.5(3) . .
C4 N6 N5 109.6(4) . .
C4 N7 C3 103.5(5) . .
C4 N7 Cu1 134.5(4) . .
C3 N7 Cu1 121.9(4) . .
C5 N9 N10 104.2(4) . .
C5 N9 Cu4 134.7(4) . 4_565
N10 N9 Cu4 121.1(3) . 4_565
C6 N10 N9 108.6(4) . .
C6 N11 C5 104.1(4) . .
C6 N11 Cu3 129.5(4) . .
C5 N11 Cu3 126.3(4) . .
C8 N13 N14 106.0(4) . .
C8 N13 Cu3 120.0(4) . .
N14 N13 Cu3 133.4(3) . .
C7 N14 N13 107.0(4) . .
C7 N14 Cu4 124.1(4) . .
N13 N14 Cu4 128.1(3) . .
C7 N15 C8 104.9(5) . .
N1 C1 N4 127.5(5) . .
N1 C1 N3 110.4(5) . .
N4 C1 N3 122.0(5) . .
N2 C2 N3 111.3(5) . .
N5 C3 N7 114.1(5) . .
N8 C4 N6 124.5(5) . .
N8 C4 N7 126.4(5) . .
N6 C4 N7 109.1(5) . .
N9 C5 N11 113.6(5) . .
N12 C6 N10 123.6(5) . .
N12 C6 N11 126.9(5) . .
N10 C6 N11 109.4(5) . .
N14 C7 N15 111.6(5) . .
N13 C8 N16 126.4(5) . .
N13 C8 N15 110.5(5) . .
N16 C8 N15 123.1(5) . .
Mo5 O3 Mo3 151.7(2) . .
Mo7 O4 Mo1 151.3(2) . .
Mo3 O5 Mo6 125.55(18) . .
Mo6 O7 Mo10 125.82(19) . .
Mo1 O9 Mo10 150.0(2) . .
Mo2 O10 Mo9 150.9(2) . .
Mo9 O11 Mo8 125.76(17) . .
Mo9 O11 Cu4 117.85(17) . .
Mo8 O11 Cu4 115.22(15) . .
Mo8 O12 Mo5 148.3(2) . .
Mo12 O13 Mo11 150.5(2) . .
Mo4 O16 Mo12 147.19(19) . .
Mo10 O17 Mo3 127.47(19) . .
Mo10 O18 Mo7 151.4(2) . .
Mo11 O21 Mo9 125.68(18) . .
Mo3 O23 Mo8 151.4(2) . .
Mo4 O24 Mo1 126.88(18) . .
P1 O25 Mo12 125.19(19) . .
P1 O25 Mo5 126.42(18) . .
Mo12 O25 Mo5 89.38(12) . .
P1 O25 Mo7 125.56(19) . .
Mo12 O25 Mo7 89.77(11) . .
Mo5 O25 Mo7 88.90(11) . .
Mo2 O27 Mo4 126.58(19) . .
P1 O28 Mo2 126.72(18) . .
P1 O28 Mo4 125.2(2) . .
Mo2 O28 Mo4 88.68(11) . .
P1 O28 Mo1 125.95(19) . .
Mo2 O28 Mo1 89.10(11) . .
Mo4 O28 Mo1 89.22(10) . .
Mo6 O31 Mo2 151.8(2) . .
Mo12 O32 Mo5 126.8(2) . .
Mo1 O33 Mo2 125.87(19) . .
Mo11 O34 Mo4 151.8(2) . .
Mo8 O35 Mo11 126.47(18) . .
P1 O36 Mo9 125.23(19) . .
P1 O36 Mo8 125.08(19) . .
Mo9 O36 Mo8 90.00(11) . .
P1 O36 Mo11 126.22(18) . .
Mo9 O36 Mo11 89.34(11) . .
Mo8 O36 Mo11 89.63(11) . .
P1 O37 Mo6 125.99(19) . .
P1 O37 Mo10 125.77(18) . .
Mo6 O37 Mo10 89.13(11) . .
P1 O37 Mo3 125.98(19) . .
Mo6 O37 Mo3 89.61(11) . .
Mo10 O37 Mo3 88.49(11) . .
Mo5 O38 Mo7 126.87(19) . .
Mo9 O39 Mo6 149.28(19) . .
Mo7 O40 Mo12 125.60(18) . .

loop_
_geom_bond_atom_site_label_1
_geom_bond_atom_site_label_2
_geom_bond_distance
_geom_bond_site_symmetry_2
Mo1 O6 1.665(3) .
Mo1 O33 1.895(4) .
Mo1 O9 1.914(3) .
Mo1 O24 1.934(4) .
Mo1 O4 1.957(4) .
Mo1 O28 2.455(3) .
Mo2 O29 1.668(4) .
Mo2 O10 1.865(3) .
Mo2 O27 1.865(4) .
Mo2 O33 1.967(3) .
Mo2 O31 1.974(4) .
Mo2 O28 2.448(3) .
Mo3 O19 1.668(3) .
Mo3 O23 1.877(4) .
Mo3 O5 1.896(4) .
Mo3 O17 1.942(3) .
Mo3 O3 1.956(4) .
Mo3 O37 2.467(3) .
Mo4 O2 1.667(3) .
Mo4 O16 1.885(4) .
Mo4 O34 1.914(3) .
Mo4 O24 1.917(4) .
Mo4 O27 1.967(4) .
Mo4 O28 2.451(3) .
Mo5 O22 1.672(4) .
Mo5 O3 1.872(4) .
Mo5 O38 1.905(3) .
Mo5 O12 1.951(3) .
Mo5 O32 1.960(3) .
Mo5 O25 2.450(3) .
Mo6 O14 1.678(4) .
Mo6 O31 1.845(3) .
Mo6 O7 1.847(3) .
Mo6 O5 1.972(4) .
Mo6 O39 1.976(3) .
Mo6 O37 2.414(3) .
Mo7 O15 1.677(4) .
Mo7 O40 1.870(4) .
Mo7 O4 1.877(4) .
Mo7 O38 1.942(3) .
Mo7 O18 1.956(3) .
Mo7 O25 2.464(3) .
Mo8 O20 1.656(3) .
Mo8 O12 1.873(4) .
Mo8 O35 1.918(3) .
Mo8 O23 1.932(4) .
Mo8 O11 1.993(4) .
Mo8 O36 2.453(3) .
Mo9 O1 1.671(4) .
Mo9 O39 1.870(3) .
Mo9 O11 1.889(3) .
Mo9 O10 1.946(3) .
Mo9 O21 1.952(3) .
Mo9 O36 2.434(3) .
Mo10 O26 1.676(4) .
Mo10 O18 1.848(4) .
Mo10 O17 1.894(3) .
Mo10 O9 1.959(3) .
Mo10 O7 1.995(4) .
Mo10 O37 2.463(3) .
Mo11 O30 1.674(3) .
Mo11 O34 1.892(3) .
Mo11 O21 1.913(4) .
Mo11 O35 1.957(3) .
Mo11 O13 1.963(4) .
Mo11 O36 2.456(3) .
Mo12 O8 1.670(4) .
Mo12 O13 1.834(3) .
Mo12 O32 1.880(3) .
Mo12 O16 1.949(4) .
Mo12 O40 2.015(4) .
Mo12 O25 2.432(3) .
Cu1 N7 1.899(4) .
Cu1 N1 1.913(4) .
Cu2 N5 1.882(4) .
Cu2 N2 1.888(5) 4_565
Cu3 N11 1.901(4) .
Cu3 N13 1.904(4) .
Cu4 N9 1.900(5) 4_566
Cu4 N14 1.904(4) .
Cu4 O11 2.368(3) .
P1 O25 1.525(4) .
P1 O28 1.527(3) .
P1 O37 1.535(4) .
P1 O36 1.537(3) .
N1 C1 1.309(7) .
N1 N2 1.392(5) .
N2 C2 1.285(7) .
N2 Cu2 1.888(5) 4_566
N3 C1 1.359(6) .
N3 C2 1.361(7) .
N4 C1 1.338(6) .
N5 C3 1.317(6) .
N5 N6 1.372(6) .
N6 C4 1.345(7) .
N7 C4 1.357(6) .
N7 C3 1.363(6) .
N8 C4 1.310(7) .
N9 C5 1.311(6) .
N9 N10 1.393(6) .
N9 Cu4 1.900(5) 4_565
N10 C6 1.342(6) .
N11 C6 1.355(6) .
N11 C5 1.361(7) .
N12 C6 1.310(6) .
N13 C8 1.320(7) .
N13 N14 1.408(5) .
N14 C7 1.289(7) .
N15 C7 1.352(7) .
N15 C8 1.358(6) .
N16 C8 1.340(6) .
